data_4515000
loop_
_publ_author_name
'Adhikary, Amit'
'Akhtar, Sohel'
'Pariyar, Anand'
'Batsanov, Andrei S.'
'Mondal, Raju'

_publ_section_title
;
 Temperature-Induced Single-Crystal-to-Single-Crystal Transformations with
 Consequential Changes in the Magnetic Properties of Fe(III) Complexes.
;
_journal_issue 5
_journal_name_full 'ACS omega'
_journal_page_first 8731
_journal_page_last 8738
_journal_paper_doi 10.1021/acsomega.8b03400
_journal_volume 4
_journal_year 2019
_chemical_formula_moiety 'C14 H12 Fe2 N2 O12, H2 O'
_chemical_formula_sum 'C14 H14 Fe2 N2 O13'
_chemical_formula_weight 529.97
_space_group_crystal_system monoclinic
_space_group_IT_number 15
_space_group_name_Hall '-C 2yc'
_space_group_name_H-M_alt 'C 1 2/c 1'
_symmetry_space_group_name_Hall '-C 2yc'
_symmetry_space_group_name_H-M 'C 1 2/c 1'
_atom_sites_solution_hydrogens mixed
_audit_creation_date 2018-09-05
_audit_creation_method
;
Olex2 1.2-beta
(compiled 2018.05.29 svn.r3508 for OlexSys, GUI svn.r5506)
;
_cell_angle_alpha 90
_cell_angle_beta 89.899(3)
_cell_angle_gamma 90
_cell_formula_units_Z 4
_cell_length_a 11.4431(4)
_cell_length_b 21.7380(6)
_cell_length_c 7.4572(3)
_cell_measurement_reflns_used 2350
_cell_measurement_temperature 270(2)
_cell_measurement_theta_max 31.1850
_cell_measurement_theta_min 3.3030
_cell_volume 1854.98(11)
_computing_cell_refinement 'CrysAlisPro, Agilent Technologies, Version 1.171.35.15 (2011)'
_computing_data_collection 'CrysAlisPro, Agilent Technologies, Version 1.171.35.15 (2011)'
_computing_data_reduction 'CrysAlisPro, Agilent Technologies, Version 1.171.35.15 (2011)'
_computing_molecular_graphics 'Olex2 (Dolomanov et al., 2009)'
_computing_publication_material 'Olex2 (Dolomanov et al., 2009)'
_computing_structure_refinement 'ShelXL (Sheldrick, 2015)'
_diffrn_ambient_temperature 270.0
_diffrn_detector 'CCD plate'
_diffrn_detector_area_resol_mean 16.15
_diffrn_detector_type 'Sapphire3 CCD area detector'
_diffrn_measured_fraction_theta_full 0.999
_diffrn_measured_fraction_theta_max 0.999
_diffrn_measurement_details
;
#__ type_ start__ end____ width___ exp.time_
  1 omega  -33.00    4.00   1.0000    5.0000
omega____ theta____ kappa____ phi______ frames
    -       28.9587  -57.0000  -60.0000 37

#__ type_ start__ end____ width___ exp.time_
  2 omega   21.00   69.00   1.0000    5.0000
omega____ theta____ kappa____ phi______ frames
    -       28.9587 -100.0000  -60.0000 48

#__ type_ start__ end____ width___ exp.time_
  3 omega   45.00   85.00   1.0000    5.0000
omega____ theta____ kappa____ phi______ frames
    -       28.9587 -178.0000  -30.0000 40

#__ type_ start__ end____ width___ exp.time_
  4 omega   18.00   68.00   1.0000    5.0000
omega____ theta____ kappa____ phi______ frames
    -       28.9587 -100.0000   60.0000 50

#__ type_ start__ end____ width___ exp.time_
  5 omega  -42.00   71.00   1.0000    5.0000
omega____ theta____ kappa____ phi______ frames
    -       28.9587  -19.0000    0.0000 113

#__ type_ start__ end____ width___ exp.time_
  6 omega   43.00   71.00   1.0000    5.0000
omega____ theta____ kappa____ phi______ frames
    -       28.9587 -100.0000 -180.0000 28

#__ type_ start__ end____ width___ exp.time_
  7 omega   10.00   97.00   1.0000    5.0000
omega____ theta____ kappa____ phi______ frames
    -       28.9587   57.0000 -180.0000 87

#__ type_ start__ end____ width___ exp.time_
  8 omega   35.00   88.00   1.0000    5.0000
omega____ theta____ kappa____ phi______ frames
    -       28.9587  178.0000   90.0000 53
;
_diffrn_measurement_device 'four-circle diffractometer'
_diffrn_measurement_device_type 'Agilent Technologies, Gemini S Ultra kappa-diffractometer'
_diffrn_measurement_method '\w scans'
_diffrn_orient_matrix_UB_11 -0.0232375000
_diffrn_orient_matrix_UB_12 0.0259937000
_diffrn_orient_matrix_UB_13 0.0450209000
_diffrn_orient_matrix_UB_21 0.0169194000
_diffrn_orient_matrix_UB_22 -0.0128359000
_diffrn_orient_matrix_UB_23 0.0835374000
_diffrn_orient_matrix_UB_31 0.0549255000
_diffrn_orient_matrix_UB_32 0.0149638000
_diffrn_orient_matrix_UB_33 -0.0065185000
_diffrn_radiation_monochromator graphite
_diffrn_radiation_probe x-ray
_diffrn_radiation_type MoK\a
_diffrn_radiation_wavelength 0.71073
_diffrn_reflns_av_R_equivalents 0.0419
_diffrn_reflns_av_unetI/netI 0.0400
_diffrn_reflns_Laue_measured_fraction_full 0.999
_diffrn_reflns_Laue_measured_fraction_max 0.999
_diffrn_reflns_limit_h_max 14
_diffrn_reflns_limit_h_min -14
_diffrn_reflns_limit_k_max 21
_diffrn_reflns_limit_k_min -28
_diffrn_reflns_limit_l_max 9
_diffrn_reflns_limit_l_min -9
_diffrn_reflns_number 8294
_diffrn_reflns_point_group_measured_fraction_full 0.999
_diffrn_reflns_point_group_measured_fraction_max 0.999
_diffrn_reflns_theta_full 25.242
_diffrn_reflns_theta_max 27.497
_diffrn_reflns_theta_min 3.313
_diffrn_source 'Enhance (Mo) X-ray Source'
_exptl_absorpt_coefficient_mu 1.641
_exptl_absorpt_correction_T_max 1.00000
_exptl_absorpt_correction_T_min 0.82419
_exptl_absorpt_correction_type multi-scan
_exptl_absorpt_process_details
;
CrysAlisPro, Agilent Technologies,
Version 1.171.37.35h (release 09-02-2015 CrysAlis171 .NET)
(compiled Feb  9 2015,16:26:32)
Empirical absorption correction using spherical harmonics,
 implemented in SCALE3 ABSPACK scaling algorithm.
;
_exptl_crystal_density_diffrn 1.898
_exptl_crystal_description
;
;
_exptl_crystal_F_000 1072
_refine_diff_density_max 0.419
_refine_diff_density_min -0.444
_refine_diff_density_rms 0.072
_refine_ls_extinction_method none
_refine_ls_goodness_of_fit_ref 1.080
_refine_ls_hydrogen_treatment mixed
_refine_ls_matrix_type full
_refine_ls_number_parameters 143
_refine_ls_number_reflns 2132
_refine_ls_number_restraints 0
_refine_ls_restrained_S_all 1.080
_refine_ls_R_factor_all 0.0472
_refine_ls_R_factor_gt 0.0341
_refine_ls_shift/su_max 0.000
_refine_ls_shift/su_mean 0.000
_refine_ls_structure_factor_coef Fsqd
_refine_ls_weighting_details 'w=1/[\s^2^(Fo^2^)+(0.0321P)^2^+1.3684P] where P=(Fo^2^+2Fc^2^)/3'
_refine_ls_weighting_scheme calc
_refine_ls_wR_factor_gt 0.0786
_refine_ls_wR_factor_ref 0.0855
_reflns_Friedel_coverage 0.000
_reflns_number_gt 1730
_reflns_number_total 2132
_reflns_threshold_expression 'I > 2\s(I)'
_cod_data_source_file ao8b03400_si_007.cif
_cod_data_source_block 270k
_cod_original_cell_volume 1854.97(11)
_cod_database_code 4515000
_shelx_shelxl_version_number 2018/3
_chemical_oxdiff_formula 'C24 H20 N2 O8 Fe2'
_shelx_space_group_comment
;
The symmetry employed for this shelxl refinement is uniquely defined
by the following loop, which should always be used as a source of
symmetry information in preference to the above space-group names.
They are only intended as comments.
;
_reflns_odcompleteness_completeness 49.94
_reflns_odcompleteness_iscentric 1
_reflns_odcompleteness_theta 31.44
_olex2_refinement_description
;
1. Fixed Uiso
 At 1.2 times of:
  All C(H) groups
 At 1.5 times of:
  All O(H) groups
2.a Riding coordinates:
 O5(H5), O6(H6A,H6B), O7(H7)
2.b Aromatic/amide H refined with riding coordinates:
 C3(H3), C4(H4), C5(H5A)
;
_olex2_submission_special_instructions 'No special instructions were received'

loop_
_space_group_symop_operation_xyz
'x, y, z'
'-x, y, -z+1/2'
'x+1/2, y+1/2, z'
'-x+1/2, y+1/2, -z+1/2'
'-x, -y, -z'
'x, -y, z-1/2'
'-x+1/2, -y+1/2, -z'
'x+1/2, -y+1/2, z-1/2'

loop_
_atom_site_label
_atom_site_type_symbol
_atom_site_fract_x
_atom_site_fract_y
_atom_site_fract_z
_atom_site_U_iso_or_equiv
_atom_site_adp_type
_atom_site_occupancy
_atom_site_site_symmetry_order
_atom_site_calc_flag
_atom_site_refinement_flags_posn
_atom_site_refinement_flags_adp
_atom_site_refinement_flags_occupancy
Fe Fe 0.36842(3) 0.63128(2) 0.71031(5) 0.02397(13) Uani 1 1 d . . .
O1 O 0.31804(15) 0.54233(7) 0.7831(3) 0.0301(4) Uani 1 1 d . . .
O2 O 0.17666(16) 0.48514(8) 0.9078(3) 0.0397(5) Uani 1 1 d . . .
O3 O 0.21071(17) 0.79998(8) 0.7667(3) 0.0374(5) Uani 1 1 d . . .
O4 O 0.33366(16) 0.72349(8) 0.6908(3) 0.0301(4) Uani 1 1 d . . .
O5 O 0.52044(15) 0.63320(8) 0.5888(3) 0.0291(4) Uani 1 1 d . . .
H5 H 0.528526 0.624344 0.476947 0.044 Uiso 1 1 d R . .
O6 O 0.28877(17) 0.61520(9) 0.4766(3) 0.0349(5) Uani 1 1 d . . .
H6A H 0.279781 0.643845 0.399108 0.054(11) Uiso 1 1 d R . .
H6B H 0.248591 0.584245 0.443728 0.098(16) Uiso 1 1 d R . .
N N 0.21081(17) 0.64226(8) 0.8436(3) 0.0223(5) Uani 1 1 d . . .
C1 C 0.2205(2) 0.53465(11) 0.8645(4) 0.0275(6) Uani 1 1 d . . .
C2 C 0.1551(2) 0.59318(11) 0.9078(4) 0.0245(5) Uani 1 1 d . . .
C3 C 0.0502(2) 0.59952(12) 0.9981(4) 0.0332(6) Uani 1 1 d . . .
H3 H 0.011306 0.565376 1.043861 0.040 Uiso 1 1 calc R . .
C4 C 0.0048(2) 0.65803(13) 1.0185(4) 0.0354(7) Uani 1 1 d . . .
H4 H -0.065180 0.663491 1.080127 0.042 Uiso 1 1 calc R . .
C5 C 0.0623(2) 0.70852(12) 0.9482(4) 0.0291(6) Uani 1 1 d . . .
H5A H 0.031674 0.747911 0.960634 0.035 Uiso 1 1 calc R . .
C6 C 0.1665(2) 0.69885(11) 0.8590(3) 0.0228(5) Uani 1 1 d . . .
C7 C 0.2421(2) 0.74536(11) 0.7655(4) 0.0263(6) Uani 1 1 d . . .
O7 O 0.500000 0.55862(15) 0.250000 0.0657(11) Uani 1 2 d S T P
H7 H 0.553700 0.538992 0.195740 0.098 Uiso 1 1 d R . .

loop_
_atom_site_aniso_label
_atom_site_aniso_U_11
_atom_site_aniso_U_22
_atom_site_aniso_U_33
_atom_site_aniso_U_23
_atom_site_aniso_U_13
_atom_site_aniso_U_12
Fe 0.0201(2) 0.01921(19) 0.0326(2) 0.00149(15) 0.00477(14) -0.00125(14)
O1 0.0248(9) 0.0205(8) 0.0450(12) 0.0037(8) 0.0078(8) 0.0027(7)
O2 0.0313(11) 0.0197(9) 0.0679(16) 0.0145(9) 0.0066(9) -0.0002(8)
O3 0.0554(14) 0.0179(9) 0.0389(13) 0.0020(8) -0.0030(9) 0.0062(8)
O4 0.0315(10) 0.0201(9) 0.0386(12) 0.0021(8) 0.0044(8) -0.0046(7)
O5 0.0228(9) 0.0383(11) 0.0262(10) -0.0021(8) 0.0056(7) 0.0003(7)
O6 0.0430(12) 0.0274(10) 0.0344(12) 0.0052(9) -0.0055(9) -0.0129(9)
N 0.0192(10) 0.0174(10) 0.0303(13) 0.0024(8) 0.0006(8) 0.0006(8)
C1 0.0249(13) 0.0191(12) 0.0384(17) 0.0053(11) -0.0003(11) 0.0007(10)
C2 0.0221(13) 0.0214(12) 0.0301(15) 0.0037(10) 0.0007(10) -0.0019(10)
C3 0.0255(14) 0.0316(14) 0.0426(18) 0.0043(13) 0.0065(12) -0.0046(11)
C4 0.0212(14) 0.0413(16) 0.0436(19) -0.0066(14) 0.0050(11) 0.0021(12)
C5 0.0272(14) 0.0260(13) 0.0341(17) -0.0064(11) -0.0054(11) 0.0082(11)
C6 0.0229(13) 0.0195(11) 0.0259(14) -0.0020(10) -0.0038(10) 0.0032(10)
C7 0.0311(14) 0.0204(12) 0.0275(15) -0.0012(10) -0.0064(11) -0.0005(11)
O7 0.056(2) 0.049(2) 0.093(3) 0.000 0.0311(19) 0.000

loop_
_atom_type_symbol
_atom_type_description
_atom_type_scat_dispersion_real
_atom_type_scat_dispersion_imag
_atom_type_scat_source
C C 0.0033 0.0016 'International Tables Vol C Tables 4.2.6.8 and 6.1.1.4'
H H 0.0000 0.0000 'International Tables Vol C Tables 4.2.6.8 and 6.1.1.4'
Fe Fe 0.3463 0.8444 'International Tables Vol C Tables 4.2.6.8 and 6.1.1.4'
N N 0.0061 0.0033 'International Tables Vol C Tables 4.2.6.8 and 6.1.1.4'
O O 0.0106 0.0060 'International Tables Vol C Tables 4.2.6.8 and 6.1.1.4'

loop_
_geom_angle_atom_site_label_1
_geom_angle_atom_site_label_2
_geom_angle_atom_site_label_3
_geom_angle
_geom_angle_site_symmetry_1
_geom_angle_site_symmetry_3
O4 Fe O1 150.51(7) . .
O4 Fe N 75.66(7) . .
O5 Fe O1 90.02(7) 2_656 .
O5 Fe O1 112.58(7) . .
O5 Fe O4 96.81(7) . .
O5 Fe O4 99.15(7) 2_656 .
O5 Fe O5 77.13(9) . 2_656
O5 Fe O6 164.58(8) 2_656 .
O5 Fe O6 90.37(8) . .
O5 Fe N 101.28(8) 2_656 .
O5 Fe N 172.05(7) . .
O6 Fe O1 86.47(8) . .
O6 Fe O4 91.17(8) . .
O6 Fe N 92.32(8) . .
N Fe O1 75.07(7) . .
C1 O1 Fe 118.93(15) . .
C7 O4 Fe 119.50(16) . .
Fe O5 Fe 102.82(9) . 2_656
C2 N Fe 119.73(16) . .
C2 N C6 121.7(2) . .
C6 N Fe 118.54(16) . .
O1 C1 C2 115.0(2) . .
O2 C1 O1 126.4(2) . .
O2 C1 C2 118.6(2) . .
N C2 C1 111.2(2) . .
N C2 C3 120.7(2) . .
C3 C2 C1 128.1(2) . .
C2 C3 C4 118.1(2) . .
C3 C4 C5 120.6(3) . .
C6 C5 C4 118.2(2) . .
N C6 C5 120.6(2) . .
N C6 C7 111.2(2) . .
C5 C6 C7 128.2(2) . .
O3 C7 O4 126.6(3) . .
O3 C7 C6 118.3(2) . .
O4 C7 C6 115.1(2) . .

loop_
_geom_bond_atom_site_label_1
_geom_bond_atom_site_label_2
_geom_bond_distance
_geom_bond_site_symmetry_2
Fe O1 2.0891(17) .
Fe O4 2.0488(17) .
Fe O5 1.9605(18) .
Fe O5 1.9673(19) 2_656
Fe O6 1.9986(19) .
Fe N 2.072(2) .
O1 C1 1.280(3) .
O2 C1 1.230(3) .
O3 C7 1.241(3) .
O4 C7 1.277(3) .
N C2 1.331(3) .
N C6 1.336(3) .
C1 C2 1.511(3) .
C2 C3 1.382(3) .
C3 C4 1.382(4) .
C4 C5 1.383(4) .
C5 C6 1.380(4) .
C6 C7 1.502(4) .

loop_
_geom_hbond_atom_site_label_D
_geom_hbond_atom_site_label_H
_geom_hbond_atom_site_label_A
_geom_hbond_distance_DH
_geom_hbond_distance_HA
_geom_hbond_distance_DA
_geom_hbond_angle_DHA
_geom_hbond_site_symmetry_A
_geom_hbond_publ_flag
O5 H5 O7 0.86 2.24 3.011(3) 149.3 . yes
O6 H6A O3 0.86 1.74 2.587(3) 169.2 7_566 yes
O6 H6B O2 0.85 1.74 2.583(3) 170.3 6_565 yes
O7 H7 O1 0.85 2.30 3.035(3) 144.4 5_666 yes
